data_7029771
loop_
_publ_author_name
'Gusev, Alexey N'
'Nemec, Ivan'
'Herchel, Radovan'
'Bayjyyev, Eziz'
'Nyshchimenko, Galyna A'
'Alexandrov, Grigory G'
'Eremenko, Igor L'
'Tr\'avn\'i\<cek, Zden\<ek'
'Hasegawa, Miki'
'Linert, Wolfgang'

_publ_section_title
;
 Versatile coordination modes of
 bis[5-(2-pyridine-2-yl)-1,2,4-triazole-3-yl]alkanes in Cu(ii) complexes.
;
_journal_issue 19
_journal_name_full 'Dalton transactions (Cambridge, England : 2003)'
_journal_page_first 7153
_journal_page_last 7165
_journal_paper_doi 10.1039/c4dt00462k
_journal_volume 43
_journal_year 2014
_chemical_formula_sum 'C40 H48 Cl2 Cu2 N16 O16'
_chemical_formula_weight 1206.94
_chemical_name_systematic
;
 ?
;
_space_group_IT_number 14
_symmetry_cell_setting monoclinic
_symmetry_space_group_name_Hall '-P 2ybc'
_symmetry_space_group_name_H-M 'P 1 21/c 1'
_atom_sites_solution_hydrogens geom
_atom_sites_solution_primary direct
_atom_sites_solution_secondary difmap
_audit_creation_method SHELXL-97
_cell_angle_alpha 90.00
_cell_angle_beta 128.84(2)
_cell_angle_gamma 90.00
_cell_formula_units_Z 2
_cell_length_a 12.411(3)
_cell_length_b 15.274(3)
_cell_length_c 16.177(3)
_cell_measurement_reflns_used 9115
_cell_measurement_temperature 293(2)
_cell_measurement_theta_max 30.14
_cell_measurement_theta_min 2.11
_cell_volume 2388.6(11)
_computing_cell_refinement 'Bruker SMART'
_computing_data_collection 'Bruker SMART'
_computing_data_reduction 'Bruker SAINT'
_computing_molecular_graphics 'Bruker SHELXTL'
_computing_publication_material 'Bruker SHELXTL'
_computing_structure_refinement 'SHELXL-97 (Sheldrick, 1997)'
_computing_structure_solution 'SHELXS-97 (Sheldrick, 1990)'
_diffrn_ambient_temperature 293(2)
_diffrn_measured_fraction_theta_full 0.998
_diffrn_measured_fraction_theta_max 0.998
_diffrn_measurement_device_type 'CCD area detector'
_diffrn_measurement_method 'phi and omega scans'
_diffrn_radiation_monochromator graphite
_diffrn_radiation_source 'fine-focus sealed tube'
_diffrn_radiation_type MoK\a
_diffrn_radiation_wavelength 0.71069
_diffrn_reflns_av_R_equivalents 0.0783
_diffrn_reflns_av_sigmaI/netI 0.0924
_diffrn_reflns_limit_h_max 12
_diffrn_reflns_limit_h_min -11
_diffrn_reflns_limit_k_max 18
_diffrn_reflns_limit_k_min -18
_diffrn_reflns_limit_l_max 19
_diffrn_reflns_limit_l_min -18
_diffrn_reflns_number 9049
_diffrn_reflns_theta_full 25.00
_diffrn_reflns_theta_max 25.00
_diffrn_reflns_theta_min 2.98
_exptl_absorpt_coefficient_mu 1.089
_exptl_absorpt_correction_T_max 0.8433
_exptl_absorpt_correction_T_min 0.5012
_exptl_absorpt_correction_type numerical
_exptl_absorpt_process_details SADABS
_exptl_crystal_colour blue
_exptl_crystal_density_diffrn 1.677
_exptl_crystal_density_method 'not measured'
_exptl_crystal_description block
_exptl_crystal_F_000 1230
_exptl_crystal_size_max 0.50
_exptl_crystal_size_mid 0.43
_exptl_crystal_size_min 0.14
_refine_diff_density_max 1.285
_refine_diff_density_min -1.387
_refine_diff_density_rms 0.096
_refine_ls_extinction_method none
_refine_ls_goodness_of_fit_ref 0.988
_refine_ls_hydrogen_treatment mixed
_refine_ls_matrix_type full
_refine_ls_number_parameters 347
_refine_ls_number_reflns 4082
_refine_ls_number_restraints 6
_refine_ls_restrained_S_all 0.943
_refine_ls_R_factor_all 0.1071
_refine_ls_R_factor_gt 0.0579
_refine_ls_shift/su_max 0.025
_refine_ls_shift/su_mean 0.008
_refine_ls_structure_factor_coef Fsqd
_refine_ls_weighting_details 'calc w=1/[\s^2^(Fo^2^)+(0.0916P)^2^+2.0000P] where P=(Fo^2^+2Fc^2^)/3'
_refine_ls_weighting_scheme calc
_refine_ls_wR_factor_gt 0.1515
_refine_ls_wR_factor_ref 0.2144
_reflns_number_gt 3894
_reflns_number_total 4082
_reflns_threshold_expression >2sigma(I)
_cod_data_source_file c4dt00462k2.cif
_cod_data_source_block complex8
_cod_depositor_comments
;
The following automatic conversions were performed:

'_exptl_absorpt_correction_type' value 'Numerical' changed to
'numerical' according to
/usr/data/users/saulius/crontab/automatic-downloads/rss-feeds/RSC/lib/dictionaries/cif_core.dic
dictionary named 'cif_core.dic' version 2.4.2 from 2011-04-26.

Automatic conversion script
Id: cif_fix_values 2281 2013-09-26 08:29:07Z andrius 

 Adding full bibliography for
 ./tmp-cod-update-bibliographies-12899/cifs/7029771.cif.
;
_cod_original_cell_volume 2388.5(12)
_cod_original_sg_symbol_H-M P2(1)/c
_cod_database_code 7029771

loop_
_symmetry_equiv_pos_as_xyz
'x, y, z'
'-x, y+1/2, -z+1/2'
'-x, -y, -z'
'x, -y-1/2, z-1/2'

loop_
_atom_site_label
_atom_site_type_symbol
_atom_site_fract_x
_atom_site_fract_y
_atom_site_fract_z
_atom_site_U_iso_or_equiv
_atom_site_adp_type
_atom_site_occupancy
_atom_site_symmetry_multiplicity
_atom_site_calc_flag
_atom_site_refinement_flags
N1 N -0.1430(5) 0.5104(3) 0.2262(4) 0.0251(13) Uiso 1 1 d .
N2 N 0.0836(5) 0.5936(3) 0.2838(5) 0.0257(14) Uiso 1 1 d .
N3 N -0.3568(6) 0.5202(4) 0.0810(5) 0.0381(16) Uiso 1 1 d .
N4 N -0.2808(5) 0.5763(4) 0.0692(5) 0.0388(16) Uiso 1 1 d .
N8 N 0.1041(5) 0.3924(3) 0.3029(4) 0.0268(13) Uiso 1 1 d .
N9 N 0.2696(5) 0.4822(3) 0.4836(5) 0.0258(13) Uiso 1 1 d .
N10 N 0.4597(5) 0.4082(4) 0.5343(5) 0.0391(16) Uiso 1 1 d .
N11 N 0.4885(5) 0.4684(4) 0.6088(5) 0.0370(15) Uiso 1 1 d .
Cu1 Cu 0.05868(6) 0.49619(5) 0.36466(6) 0.0221(3) Uiso 1 1 d .
C1 C 0.2008(6) 0.6334(4) 0.3188(6) 0.0284(15) Uiso 1 1 d .
H1 H 0.2800 0.6210 0.3869 0.034 Uiso 1 1 calc R
C2 C 0.2095(7) 0.6914(4) 0.2591(7) 0.040(2) Uiso 1 1 d .
H2 H 0.2937 0.7170 0.2857 0.048 Uiso 1 1 calc R
C3 C 0.0949(7) 0.7114(5) 0.1610(7) 0.042(2) Uiso 1 1 d .
H3 H 0.0994 0.7515 0.1198 0.050 Uiso 1 1 calc R
C4 C -0.0308(7) 0.6717(4) 0.1215(6) 0.0385(19) Uiso 1 1 d .
H4 H -0.1113 0.6843 0.0541 0.046 Uiso 1 1 calc R
C5 C -0.0298(6) 0.6135(4) 0.1866(6) 0.0288(17) Uiso 1 1 d .
C6 C -0.1538(6) 0.5665(4) 0.1574(6) 0.0291(17) Uiso 1 1 d .
C7 C -0.2720(6) 0.4831(4) 0.1759(6) 0.0296(17) Uiso 1 1 d .
C8 C -0.3188(6) 0.4251(4) 0.2221(5) 0.0318(16) Uiso 1 1 d .
H8A H -0.2492 0.3811 0.2667 0.038 Uiso 1 1 calc R
H8B H -0.4034 0.3954 0.1661 0.038 Uiso 1 1 calc R
C9 C 0.0141(6) 0.3477(4) 0.2129(6) 0.0318(17) Uiso 1 1 d .
H9 H -0.0785 0.3635 0.1705 0.038 Uiso 1 1 calc R
C10 C 0.0529(7) 0.2800(4) 0.1811(6) 0.0413(19) Uiso 1 1 d .
H10 H -0.0120 0.2502 0.1184 0.050 Uiso 1 1 calc R
C11 C 0.1924(7) 0.2564(5) 0.2449(7) 0.047(2) Uiso 1 1 d .
H11 H 0.2215 0.2106 0.2249 0.056 Uiso 1 1 calc R
C12 C 0.2855(7) 0.3011(4) 0.3366(6) 0.0380(18) Uiso 1 1 d .
H12 H 0.3784 0.2859 0.3805 0.046 Uiso 1 1 calc R
C13 C 0.2378(5) 0.3696(4) 0.3626(5) 0.0246(15) Uiso 1 1 d .
H13 H -0.4439 0.5106 0.0351 0.047 Uiso 0.50 1 calc PR
H13A H 0.3094 0.3932 0.9839 0.047 Uiso 0.50 1 calc PR
C14 C 0.3261(6) 0.4194(4) 0.4604(5) 0.0276(16) Uiso 1 1 d .
H14 H 0.5688 0.4771 0.6681 0.044 Uiso 1 1 calc R
C15 C 0.3733(6) 0.5120(3) 0.5762(5) 0.0230(15) Uiso 1 1 d .
C16 C 0.3673(6) 0.5724(4) 0.6452(5) 0.0283(15) Uiso 1 1 d .
H16A H 0.2927 0.6141 0.6023 0.034 Uiso 1 1 calc R
H16B H 0.4531 0.6049 0.6905 0.034 Uiso 1 1 calc R
C17 C -0.3436(5) 0.4816(4) 0.2875(5) 0.0271(15) Uiso 1 1 d .
H17A H -0.2645 0.5196 0.3336 0.033 Uiso 1 1 calc R
H17B H -0.4234 0.5187 0.2401 0.033 Uiso 1 1 calc R
C18 C 0.0035(5) 0.5504(3) 0.5011(5) 0.0206(14) Uiso 1 1 d .
Cl1 Cl -0.6402(3) 0.82620(15) -0.4391(3) 0.0716(9) Uiso 1 1 d .
O1 O 0.0302(4) 0.5871(2) 0.4461(3) 0.0234(10) Uiso 1 1 d .
O2 O 0.0131(4) 0.4022(2) 0.4411(3) 0.0252(10) Uiso 1 1 d .
O3 O -0.7044(9) 0.9094(5) -0.4638(7) 0.113(3) Uiso 1 1 d .
O4 O -0.5035(9) 0.8299(7) -0.3475(11) 0.170(6) Uiso 1 1 d .
O5 O -0.7145(10) 0.7693(7) -0.4377(16) 0.289(12) Uiso 1 1 d .
O6 O -0.6102(14) 0.8168(8) -0.5120(11) 0.180(6) Uiso 1 1 d .
C1S C -0.1621(9) -0.0161(5) 0.3833(6) 0.107(2) Uiso 1 1 d .
H1S1 H -0.1272 -0.0609 0.3639 0.160 Uiso 1 1 calc R
H2S1 H -0.1473 -0.0330 0.4470 0.160 Uiso 1 1 calc R
H3S1 H -0.1149 0.0381 0.3950 0.160 Uiso 1 1 calc R
H4S1 H -0.3295 0.0197 0.3364 0.160 Uiso 1 1 calc R
C2S C -0.3741(7) -0.2415(4) 0.3809(5) 0.052(2) Uiso 1 1 d .
H1S2 H -0.4642 -0.2545 0.3165 0.078 Uiso 1 1 calc R
H2S2 H -0.3709 -0.2564 0.4401 0.078 Uiso 1 1 calc R
H3S2 H -0.3062 -0.2752 0.3837 0.078 Uiso 1 1 calc R
H4S2 H -0.3353 -0.1466 0.3467 0.160 Uiso 1 1 calc R
O1S O -0.2943(4) -0.0065(3) 0.3145(4) 0.0941(15) Uiso 1 1 d .
O2S O -0.3563(4) -0.1594(3) 0.3842(3) 0.1269(13) Uiso 1 1 d D

loop_
_atom_site_aniso_label
_atom_site_aniso_U_11
_atom_site_aniso_U_22
_atom_site_aniso_U_33
_atom_site_aniso_U_23
_atom_site_aniso_U_13
_atom_site_aniso_U_12
Cu1 0.0167(4) 0.0247(4) 0.0216(6) 0.0001(4) 0.0102(5) 0.0014(3)
O1 0.023(2) 0.022(2) 0.021(3) 0.0058(18) 0.011(3) 0.0033(14)
O2 0.025(2) 0.026(2) 0.029(4) -0.0013(19) 0.018(3) 0.0006(14)
N1 0.018(3) 0.029(3) 0.023(4) 0.000(2) 0.010(3) 0.0022(18)
N2 0.024(3) 0.024(3) 0.030(5) 0.001(2) 0.017(4) 0.0022(17)
N3 0.018(3) 0.054(4) 0.023(5) 0.006(3) 0.003(4) -0.002(2)
N4 0.018(4) 0.050(4) 0.021(6) 0.001(3) -0.001(5) -0.006(2)
N8 0.023(3) 0.028(3) 0.028(5) 0.002(2) 0.015(4) 0.0024(18)
N9 0.020(3) 0.031(3) 0.026(4) 0.007(2) 0.014(4) 0.0070(18)
N10 0.023(3) 0.059(4) 0.032(5) -0.003(3) 0.015(4) 0.010(2)
N11 0.017(3) 0.057(4) 0.032(5) -0.003(3) 0.012(4) 0.002(2)
C1 0.015(3) 0.034(3) 0.020(5) 0.004(3) 0.003(4) 0.001(2)
C1S 0.093(12) 0.145(15) 0.026(15) 0.009(8) 0.012(14) 0.026(8)
C2 0.030(4) 0.036(4) 0.048(7) 0.012(4) 0.022(6) -0.001(2)
C2S 0.047(6) 0.036(4) 0.043(3) 0.009(3) 0.009(3) -0.014(3)
C3 0.034(5) 0.040(4) 0.032(7) 0.017(4) 0.011(6) -0.001(3)
C4 0.030(4) 0.040(4) 0.027(6) 0.008(4) 0.009(5) -0.002(3)
C5 0.022(4) 0.027(3) 0.027(6) 0.003(3) 0.011(5) 0.003(2)
C6 0.016(4) 0.038(4) 0.020(6) -0.003(3) 0.005(5) -0.001(2)
C7 0.015(4) 0.049(4) 0.018(6) -0.007(3) 0.007(5) -0.001(2)
C8 0.020(3) 0.039(4) 0.033(5) 0.004(3) 0.015(4) 0.003(2)
C9 0.029(4) 0.035(4) 0.028(6) -0.005(3) 0.016(5) -0.005(2)
C10 0.049(4) 0.041(4) 0.040(6) -0.011(4) 0.031(5) -0.004(3)
C11 0.050(5) 0.050(4) 0.051(7) -0.005(4) 0.037(6) 0.008(3)
C12 0.040(4) 0.037(4) 0.047(6) -0.009(4) 0.032(5) 0.002(3)
C13 0.022(3) 0.028(3) 0.023(5) 0.004(3) 0.014(4) 0.003(2)
C14 0.025(4) 0.033(3) 0.029(5) 0.004(3) 0.018(4) 0.006(2)
C15 0.017(3) 0.027(3) 0.022(5) 0.002(3) 0.010(4) 0.001(2)
C16 0.025(3) 0.032(3) 0.027(5) -0.007(3) 0.016(4) -0.005(2)
C17 0.017(3) 0.038(4) 0.019(5) 0.004(3) 0.007(4) 0.007(2)
C18 0.011(3) 0.020(3) 0.020(5) 0.000(3) 0.004(4) 0.0008(18)
Cl1 0.0661(19) 0.0456(14) 0.088(3) -0.0091(13) 0.040(2) -0.0094(9)
O3 0.193(9) 0.056(6) 0.127(9) 0.022(5) 0.118(9) 0.042(5)
O4 0.071(7) 0.140(10) 0.213(17) -0.103(9) 0.046(11) -0.009(5)
O5 0.132(8) 0.121(10) 0.55(3) 0.175(13) 0.180(16) 0.026(6)
O6 0.252(17) 0.158(14) 0.144(16) 0.017(8) 0.129(17) 0.082(9)
O1S 0.031(5) 0.158(9) 0.027(9) 0.014(5) -0.017(7) -0.021(4)
O2S 0.096(7) 0.163(10) 0.110(11) -0.008(6) 0.059(9) -0.012(5)

loop_
_atom_type_symbol
_atom_type_description
_atom_type_scat_dispersion_real
_atom_type_scat_dispersion_imag
_atom_type_scat_source
C C 0.0033 0.0016 'International Tables Vol C Tables 4.2.6.8 and 6.1.1.4'
H H 0.0000 0.0000 'International Tables Vol C Tables 4.2.6.8 and 6.1.1.4'
Cl Cl 0.1484 0.1585 'International Tables Vol C Tables 4.2.6.8 and 6.1.1.4'
N N 0.0061 0.0033 'International Tables Vol C Tables 4.2.6.8 and 6.1.1.4'
Cu Cu 0.3201 1.2651 'International Tables Vol C Tables 4.2.6.8 and 6.1.1.4'
O O 0.0106 0.0060 'International Tables Vol C Tables 4.2.6.8 and 6.1.1.4'

loop_
_geom_angle_atom_site_label_1
_geom_angle_atom_site_label_2
_geom_angle_atom_site_label_3
_geom_angle
_geom_angle_site_symmetry_1
_geom_angle_site_symmetry_3
O1 Cu1 O2 82.82(11) . .
O1 Cu1 N9 95.52(17) . .
O2 Cu1 N9 91.80(15) . .
O1 Cu1 N1 92.64(16) . .
O2 Cu1 N1 96.67(14) . .
N9 Cu1 N1 168.87(15) . .
O1 Cu1 N2 94.07(14) . .
O2 Cu1 N2 174.2(2) . .
N9 Cu1 N2 93.35(17) . .
N1 Cu1 N2 78.8(5) . .
O1 Cu1 N8 171.46(18) . .
O2 Cu1 N8 90.86(19) . .
N9 Cu1 N8 78.94(16) . .
N1 Cu1 N8 93.8(2) . .
N2 Cu1 N8 92.92(16) . .
C18 O1 Cu1 111.9(4) . .
C18 O2 Cu1 73.56(19) . .
C7 N1 C6 103.2(5) . .
C7 N1 Cu1 143.6(4) . .
C6 N1 Cu1 113.1(3) . .
C1 N2 C5 117.9(5) . .
C1 N2 Cu1 126.4(5) . .
C5 N2 Cu1 115.7(3) . .
C7 N3 N4 107.5(5) . .
C7 N3 H13 126.0 . .
N4 N3 H13 126.0 . .
C6 N4 N3 104.4(5) . .
C9 N8 C13 117.9(5) . .
C9 N8 Cu1 127.1(3) . .
C13 N8 Cu1 115.0(4) . .
C15 N9 C14 104.5(4) . .
C15 N9 Cu1 143.1(3) . .
C14 N9 Cu1 112.4(4) . .
C14 N10 N11 101.7(4) . .
C15 N11 N10 110.6(5) . .
C15 N11 H14 124.7 . .
N10 N11 H14 124.7 . .
N2 C1 C2 122.7(6) . .
N2 C1 H1 118.6 . .
C2 C1 H1 118.6 . .
C3 C2 C1 119.3(5) . .
C3 C2 H2 120.3 . .
C1 C2 H2 120.4 . .
C2 C3 C4 119.8(6) . .
C2 C3 H3 120.1 . .
C4 C3 H3 120.1 . .
C5 C4 C3 116.8(7) . .
C5 C4 H4 121.4 . .
C3 C4 H4 121.5 . .
N2 C5 C4 123.3(5) . .
N2 C5 C6 112.9(5) . .
C4 C5 C6 123.6(6) . .
N4 C6 N1 113.8(4) . .
N4 C6 C5 126.6(6) . .
N1 C6 C5 119.6(6) . .
N3 C7 N1 111.0(5) . .
N3 C7 C8 123.8(5) . .
N1 C7 C8 125.0(6) . .
C7 C8 C17 108.8(5) . .
C7 C8 H8A 110.0 . .
C17 C8 H8A 110.0 . .
C7 C8 H8B 110.0 . .
C17 C8 H8B 110.0 . .
H8A C8 H8B 108.3 . .
N8 C9 C10 122.3(6) . .
N8 C9 H9 118.6 . .
C10 C9 H9 118.6 . .
C9 C10 C11 118.6(7) . .
C9 C10 H10 120.7 . .
C11 C10 H10 120.7 . .
C12 C11 C10 119.5(6) . .
C12 C11 H11 120.2 . .
C10 C11 H11 120.2 . .
C11 C12 C13 118.2(6) . .
C11 C12 H12 120.9 . .
C13 C12 H12 120.9 . .
N8 C13 C12 122.9(6) . .
N8 C13 C14 113.8(5) . .
C12 C13 C14 123.2(5) . .
N10 C14 N9 114.2(6) . .
N10 C14 C13 126.1(5) . .
N9 C14 C13 119.7(5) . .
N9 C15 N11 108.9(5) . .
N9 C15 C16 127.1(4) . .
N11 C15 C16 123.2(6) . .
C15 C16 C17 108.7(4) . 3_566
C15 C16 H16A 110.0 . .
C17 C16 H16A 110.0 3_566 .
C15 C16 H16B 110.0 . .
C17 C16 H16B 110.0 3_566 .
H16A C16 H16B 108.3 . .
C16 C17 C8 113.3(4) 3_566 .
C16 C17 H17A 108.9 3_566 .
C8 C17 H17A 108.9 . .
C16 C17 H17B 108.9 3_566 .
C8 C17 H17B 108.9 . .
H17A C17 H17B 107.7 . .
O2 C18 O1 119.5(4) 3_566 .
O2 C18 C18 122.8(5) 3_566 3_566
O1 C18 C18 117.7(5) . 3_566
O5 Cl1 O4 114.9(9) . .
O5 Cl1 O3 109.2(6) . .
O4 Cl1 O3 111.2(6) . .
O5 Cl1 O6 120.1(12) . .
O4 Cl1 O6 96.4(7) . .
O3 Cl1 O6 104.1(6) . .

loop_
_geom_bond_atom_site_label_1
_geom_bond_atom_site_label_2
_geom_bond_distance
_geom_bond_site_symmetry_2
Cu1 O1 2.091(5) .
Cu1 O2 2.188(5) .
Cu1 N9 2.069(5) .
Cu1 N1 2.073(4) .
Cu1 N2 2.128(7) .
Cu1 N8 2.130(6) .
O1 C18 1.259(6) .
O2 C18 1.297(8) 3_566
N1 C7 1.331(7) .
N1 C6 1.341(8) .
N2 C1 1.330(7) .
N2 C5 1.336(8) .
N3 C7 1.330(9) .
N3 N4 1.366(7) .
N3 H13 0.8606 .
N4 C6 1.311(8) .
N8 C9 1.342(8) .
N8 C13 1.342(7) .
N9 C15 1.308(8) .
N9 C14 1.368(6) .
N10 C14 1.316(8) .
N10 N11 1.371(8) .
N11 C15 1.347(7) .
N11 H14 0.8600 .
C1 C2 1.362(8) .
C1 H1 0.9300 .
C2 C3 1.349(10) .
C2 H2 0.9300 .
C3 C4 1.394(9) .
C3 H3 0.9300 .
C4 C5 1.369(9) .
C4 H4 0.9300 .
C5 C6 1.480(7) .
C7 C8 1.485(7) .
C8 C17 1.534(7) .
C8 H8A 0.9700 .
C8 H8B 0.9700 .
C9 C10 1.365(8) .
C9 H9 0.9300 .
C10 C11 1.400(10) .
C10 H10 0.9300 .
C11 C12 1.365(10) .
C11 H11 0.9300 .
C12 C13 1.386(7) .
C12 H12 0.9300 .
C13 C14 1.455(9) .
C15 C16 1.482(7) .
C16 C17 1.529(7) 3_566
C16 H16A 0.9700 .
C16 H16B 0.9700 .
C17 C16 1.529(7) 3_566
C17 H17A 0.9700 .
C17 H17B 0.9700 .
C18 C18 1.537(10) 3_566
Cl1 O5 1.278(17) .
Cl1 O4 1.393(11) .
Cl1 O3 1.416(7) .
Cl1 O6 1.443(10) .
O1S C1S 1.289(12) .
O2S C2S 1.269(11) .
